data_1570600
loop_
_publ_author_name
'Gao, Jianhua'
'Liu, Xi'
'Song, Limei'
'Sha, Xunshan'
'Zhao, Pan'
'Guo, Ping'

_publ_section_title
;
 Synthesis and structure of a new halophosphate Sr 3 P 3 O 10 Cl with the
 flexible [P 3 O 10 ] 5&#x2212; anions
;
_journal_name_full 'Solid State Sciences'
_journal_page_first 159
_journal_page_last 163
_journal_paper_doi 10.1016/j.solidstatesciences.2016.03.008
_journal_volume 55
_journal_year 2016
_chemical_formula_structural 'Sr3 (P3 O10) Cl'
_chemical_formula_sum 'Cl O10 P3 Sr3'
_chemical_name_common 'Strontium triphosphate(V) chloride'
_space_group_IT_number 62
_space_group_name_Hall '-P 2ac 2n'
_space_group_name_H-M_alt 'P n m a'
_cell_angle_alpha 90.000000
_cell_angle_beta 90.000000
_cell_angle_gamma 90.000000
_cell_formula_units_Z 4
_cell_length_a 10.617(2)
_cell_length_b 10.736(2)
_cell_length_c 8.7354(17)
_cell_volume 995.7(3)
_cod_data_source_file structure.cif
_cod_data_source_block global
_cod_original_cell_volume 995.696805
_cod_database_code 1570600

loop_
_space_group_symop_operation_xyz
'x, y, z'
'-x, -y, -z'
'-x+1/2, -y, z+1/2'
'x+1/2, y, -z+1/2'
'-x, y+1/2, -z'
'x, -y+1/2, z'
'x+1/2, -y+1/2, -z+1/2'
'-x+1/2, y+1/2, z+1/2'

loop_
_atom_site_label
_atom_site_occupancy
_atom_site_fract_x
_atom_site_fract_y
_atom_site_fract_z
_atom_site_adp_type
_atom_site_U_iso_or_equiv
_atom_site_type_symbol
Sr1 1.0 0.26265(5) 0.250000 0.38222(6) Uiso 0.009200 Sr
Sr2 1.0 0.00298(3) 0.53234(4) 0.23540(5) Uiso 0.010900 Sr
P1 1.0 0.22700(10) 0.52761(9) 0.52779(12) Uiso 0.008100 P
P2 1.0 0.24084(13) 0.750000 0.31256(17) Uiso 0.008300 P
Cl1 1.0 0.03117(14) 0.250000 0.18599(18) Uiso 0.017800 Cl
O1 1.0 0.3806(4) 0.750000 0.2984(5) Uiso 0.014200 O
O2 1.0 0.3606(4) 0.4881(4) 0.4930(4) Uiso 0.013700 O
O3 1.0 0.1279(4) 0.4305(4) 0.4877(4) Uiso 0.013400 O
O4 1.0 0.2089(4) 0.5764(4) 0.6865(4) Uiso 0.023000 O
O5 1.0 0.1888(4) 0.6368(4) 0.4073(4) Uiso 0.027400 O
O6 1.0 0.1618(4) 0.750000 0.1713(5) Uiso 0.022400 O
